data_2216830
loop_
_publ_author_name
'Han, Li-Jun'
'Yang, Shu-Ping'
'Wang, Da-Qi'
'Xia, Hai-Tao'

_publ_section_title
;
 {Bis[2-(3,4-methylenedioxybenzylamino)ethyl]amine}dichloridozinc(II)
 hemihydrate
;
_journal_coeditor_code XU2337
_journal_issue 12
_journal_name_full 'Acta Crystallographica Section E'
_journal_page_first m2929
_journal_page_last m2929
_journal_paper_doi 10.1107/S1600536807054931
_journal_volume 63
_journal_year 2007
_chemical_formula_iupac '[Zn Cl2 (C20 H25 N3 O4)], 0.5H2 O'
_chemical_formula_moiety 'C20 H25 Cl2 N3 O4 Zn, 0.5(H2 O)'
_chemical_formula_sum 'C20 H26 Cl2 N3 O4.5 Zn'
_chemical_formula_weight 516.71
_chemical_melting_point 505.0(10)
_chemical_name_systematic
;
{Bis[2-(3,4-methylenedioxybenzylamino)ethyl]amine}dichloridozinc(II)
hemihydrate
;
_space_group_IT_number 14
_symmetry_cell_setting monoclinic
_symmetry_space_group_name_Hall '-P 2ybc'
_symmetry_space_group_name_H-M 'P 1 21/c 1'
_atom_sites_solution_hydrogens geom
_atom_sites_solution_primary direct
_atom_sites_solution_secondary difmap
_audit_creation_method SHELXL-97
_cell_angle_alpha 90.00
_cell_angle_beta 94.934(2)
_cell_angle_gamma 90.00
_cell_formula_units_Z 4
_cell_length_a 24.042(3)
_cell_length_b 13.0193(18)
_cell_length_c 7.2678(14)
_cell_measurement_reflns_used 2613
_cell_measurement_temperature 298(2)
_cell_measurement_theta_max 21.96
_cell_measurement_theta_min 2.995
_cell_volume 2266.5(6)
_computing_cell_refinement 'SAINT (Siemens, 1996)'
_computing_data_collection 'SMART (Siemens, 1996)'
_computing_data_reduction SAINT
_computing_molecular_graphics 'SHELXTL (Sheldrick, 1997)'
_computing_publication_material SHELXTL
_computing_structure_refinement 'SHELXL97 (Sheldrick, 1997)'
_computing_structure_solution 'SHELXS97 (Sheldrick, 1997)'
_diffrn_ambient_temperature 298(2)
_diffrn_measured_fraction_theta_full 0.998
_diffrn_measured_fraction_theta_max 0.998
_diffrn_measurement_device_type 'Bruker SMART CCD area-detector'
_diffrn_measurement_method '\f and \w'
_diffrn_radiation_monochromator graphite
_diffrn_radiation_source 'fine-focus sealed tube'
_diffrn_radiation_type MoK\a
_diffrn_radiation_wavelength 0.71073
_diffrn_reflns_av_R_equivalents 0.0766
_diffrn_reflns_av_sigmaI/netI 0.0790
_diffrn_reflns_limit_h_max 28
_diffrn_reflns_limit_h_min -27
_diffrn_reflns_limit_k_max 15
_diffrn_reflns_limit_k_min -11
_diffrn_reflns_limit_l_max 8
_diffrn_reflns_limit_l_min -8
_diffrn_reflns_number 11175
_diffrn_reflns_theta_full 25.01
_diffrn_reflns_theta_max 25.01
_diffrn_reflns_theta_min 1.70
_diffrn_standards_number 0
_exptl_absorpt_coefficient_mu 1.353
_exptl_absorpt_correction_T_max 0.8545
_exptl_absorpt_correction_T_min 0.5126
_exptl_absorpt_correction_type multi-scan
_exptl_absorpt_process_details '(SADABS; Sheldrick, 1996)'
_exptl_crystal_colour colorless
_exptl_crystal_density_diffrn 1.514
_exptl_crystal_density_method 'not measured'
_exptl_crystal_description prism
_exptl_crystal_F_000 1068
_exptl_crystal_size_max 0.57
_exptl_crystal_size_mid 0.15
_exptl_crystal_size_min 0.12
_refine_diff_density_max 1.461
_refine_diff_density_min -0.581
_refine_ls_extinction_method none
_refine_ls_goodness_of_fit_ref 1.122
_refine_ls_hydrogen_treatment constr
_refine_ls_matrix_type full
_refine_ls_number_parameters 280
_refine_ls_number_reflns 4003
_refine_ls_number_restraints 0
_refine_ls_restrained_S_all 1.122
_refine_ls_R_factor_all 0.1352
_refine_ls_R_factor_gt 0.1040
_refine_ls_shift/su_max 0.000
_refine_ls_shift/su_mean 0.000
_refine_ls_structure_factor_coef Fsqd
_refine_ls_weighting_details 'calc w=1/[\s^2^(Fo^2^)+(0.0881P)^2^+21.9915P] where P=(Fo^2^+2Fc^2^)/3'
_refine_ls_weighting_scheme calc
_refine_ls_wR_factor_gt 0.2627
_refine_ls_wR_factor_ref 0.2767
_reflns_number_gt 2735
_reflns_number_total 4003
_reflns_threshold_expression I>2\s(I)
_cod_data_source_file xu2337.cif
_cod_data_source_block I
_cod_depositor_comments
;
The following automatic conversions were performed:
'_symmetry_cell_setting' value 'Monoclinic' changed to 'monoclinic'
according to '/home/saulius/struct/CIF-dictionaries/cif_core.dic'
dictionary named 'cif_core.dic' version 2.4.1 from 2010-06-29.

Automatic conversion script
Id: cif_fix_enum 1527 2010-12-29 10:47:43Z saulius 

The following automatic conversions were performed:

'_chemical_melting_point' value '504-506' was changed to '505.0(10)'
- the average value was taken and precision was estimated.

Automatic conversion script
Id: cif_fix_values 1646 2011-03-28 12:23:43Z adriana 

The following automatic conversions were performed:

'_chemical_melting_point' value '504-506' was changed to '505.0(10)'
- the average value was taken and precision was
estimated.

'_symmetry_cell_setting' value 'Monoclinic' changed to
'monoclinic' according to
/home/saulius/struct/CIF-dictionaries/cif_core.dic dictionary named
'cif_core.dic' version 2.4.1 from 2010-06-29.

Automatic conversion script
Id: cif_fix_values 1715 2011-07-08 13:25:40Z adriana 
;
_cod_original_sg_symbol_H-M 'P 21/c'
_cod_database_code 2216830
_cod_database_fobs_code 2216830

loop_
_symmetry_equiv_pos_as_xyz
'x, y, z'
'-x, y+1/2, -z+1/2'
'-x, -y, -z'
'x, -y-1/2, z-1/2'

loop_
_atom_site_type_symbol
_atom_site_label
_atom_site_fract_x
_atom_site_fract_y
_atom_site_fract_z
_atom_site_U_iso_or_equiv
_atom_site_adp_type
_atom_site_calc_flag
_atom_site_refinement_flags
_atom_site_occupancy
Zn Zn1 0.25115(5) 0.52956(9) 0.26489(17) 0.0442(4) Uani d . 1
Cl Cl1 0.22268(12) 0.6661(2) 0.0855(4) 0.0546(7) Uani d . 1
Cl Cl2 0.28847(14) 0.3967(3) 0.0916(6) 0.0838(11) Uani d . 1
N N1 0.3374(3) 0.5641(7) 0.3637(12) 0.049(2) Uani d . 1
H H1 0.3545 0.5030 0.3920 0.058 Uiso calc R 1
N N2 0.1760(4) 0.4473(7) 0.3044(12) 0.049(2) Uani d . 1
H H2 0.1863 0.3821 0.3374 0.059 Uiso calc R 1
N N3 0.2405(3) 0.5717(7) 0.5416(12) 0.048(2) Uani d . 1
H H3 0.2278 0.6376 0.5380 0.058 Uiso calc R 1
O O1 0.5505(3) 0.7611(6) 0.4817(13) 0.068(2) Uani d . 1
O O2 0.6010(3) 0.6208(7) 0.4070(13) 0.067(2) Uani d . 1
O O3 -0.0658(4) 0.3908(7) 0.2274(16) 0.086(3) Uani d . 1
O O4 -0.0591(3) 0.2137(7) 0.2272(13) 0.071(2) Uani d . 1
O O5 0.2238(8) 0.2319(15) 0.295(4) 0.118(10) Uani d P 0.50
H H5A 0.2440 0.2756 0.2449 0.141 Uiso d PR 0.50
H H5B 0.2443 0.1989 0.3760 0.141 Uiso d PR 0.50
C C1 0.3688(5) 0.6133(10) 0.2204(16) 0.062(3) Uani d . 1
H H1A 0.3567 0.6842 0.2052 0.074 Uiso calc R 1
H H1B 0.3600 0.5784 0.1037 0.074 Uiso calc R 1
C C2 0.4317(5) 0.6111(10) 0.2678(16) 0.057(3) Uani d . 1
C C3 0.4591(5) 0.6960(8) 0.3597(16) 0.055(3) Uani d . 1
H H3A 0.4395 0.7541 0.3912 0.067 Uiso calc R 1
C C4 0.5154(4) 0.6885(8) 0.3996(16) 0.050(3) Uani d . 1
C C5 0.5446(4) 0.6027(9) 0.3560(15) 0.050(3) Uani d . 1
C C6 0.5194(5) 0.5227(9) 0.2668(16) 0.055(3) Uani d . 1
H H6 0.5397 0.4654 0.2358 0.066 Uiso calc R 1
C C7 0.4631(5) 0.5277(9) 0.2231(17) 0.060(3) Uani d . 1
H H7 0.4454 0.4728 0.1608 0.073 Uiso calc R 1
C C8 0.6019(5) 0.7118(11) 0.521(2) 0.076(4) Uani d . 1
H H8A 0.6071 0.6934 0.6504 0.091 Uiso calc R 1
H H8B 0.6322 0.7568 0.4925 0.091 Uiso calc R 1
C C9 0.1359(5) 0.4388(9) 0.1357(16) 0.058(3) Uani d . 1
H H9A 0.1554 0.4092 0.0369 0.070 Uiso calc R 1
H H9B 0.1242 0.5074 0.0975 0.070 Uiso calc R 1
C C10 0.0845(5) 0.3750(9) 0.1598(16) 0.054(3) Uani d . 1
C C11 0.0345(5) 0.4233(9) 0.1839(17) 0.060(3) Uani d . 1
H H11 0.0317 0.4945 0.1858 0.072 Uiso calc R 1
C C12 -0.0115(4) 0.3608(9) 0.2050(16) 0.056(3) Uani d . 1
C C13 -0.0067(4) 0.2563(9) 0.2025(17) 0.055(3) Uani d . 1
C C14 0.0417(5) 0.2097(9) 0.1823(17) 0.057(3) Uani d . 1
H H14 0.0441 0.1384 0.1812 0.068 Uiso calc R 1
C C15 0.0885(5) 0.2694(10) 0.1631(17) 0.059(3) Uani d . 1
H H15 0.1228 0.2380 0.1524 0.071 Uiso calc R 1
C C16 -0.0944(5) 0.2985(10) 0.252(2) 0.069(3) Uani d . 1
H H16A -0.1270 0.2948 0.1642 0.083 Uiso calc R 1
H H16B -0.1069 0.2966 0.3756 0.083 Uiso calc R 1
C C17 0.3368(5) 0.6222(10) 0.5386(17) 0.060(3) Uani d . 1
H H17A 0.3736 0.6213 0.6049 0.072 Uiso calc R 1
H H17B 0.3264 0.6931 0.5130 0.072 Uiso calc R 1
C C18 0.2957(5) 0.5732(11) 0.6514(17) 0.066(3) Uani d . 1
H H18A 0.3073 0.5037 0.6836 0.079 Uiso calc R 1
H H18B 0.2930 0.6116 0.7647 0.079 Uiso calc R 1
C C19 0.1509(5) 0.4926(10) 0.4628(17) 0.061(3) Uani d . 1
H H19A 0.1227 0.4469 0.5045 0.073 Uiso calc R 1
H H19B 0.1333 0.5575 0.4276 0.073 Uiso calc R 1
C C20 0.1968(5) 0.5093(10) 0.6158(16) 0.060(3) Uani d . 1
H H20A 0.1821 0.5443 0.7189 0.072 Uiso calc R 1
H H20B 0.2121 0.4438 0.6591 0.072 Uiso calc R 1

loop_
_atom_site_aniso_label
_atom_site_aniso_U_11
_atom_site_aniso_U_22
_atom_site_aniso_U_33
_atom_site_aniso_U_12
_atom_site_aniso_U_13
_atom_site_aniso_U_23
Zn1 0.0434(6) 0.0455(7) 0.0439(7) 0.0000(6) 0.0041(5) 0.0023(6)
Cl1 0.0561(16) 0.0485(15) 0.0583(18) 0.0004(12) 0.0004(13) 0.0091(13)
Cl2 0.070(2) 0.071(2) 0.112(3) 0.0116(17) 0.0176(19) -0.034(2)
N1 0.045(5) 0.045(5) 0.056(6) -0.003(4) 0.008(4) 0.004(4)
N2 0.048(5) 0.044(5) 0.056(6) -0.003(4) 0.011(4) -0.003(4)
N3 0.030(4) 0.065(6) 0.048(5) -0.005(4) -0.007(4) 0.017(4)
O1 0.056(5) 0.056(5) 0.095(7) -0.012(4) 0.015(5) -0.008(5)
O2 0.054(5) 0.067(5) 0.081(6) -0.002(4) 0.003(4) 0.005(5)
O3 0.056(5) 0.068(6) 0.135(9) 0.003(5) 0.017(5) -0.004(6)
O4 0.049(5) 0.069(6) 0.095(7) -0.016(4) 0.009(4) -0.006(5)
O5 0.061(12) 0.068(12) 0.22(3) -0.001(10) -0.028(15) 0.059(16)
C1 0.067(7) 0.075(8) 0.044(7) -0.005(6) 0.010(6) 0.021(6)
C2 0.052(6) 0.063(7) 0.055(7) -0.006(6) 0.004(5) 0.013(6)
C3 0.066(7) 0.039(6) 0.061(8) 0.002(5) 0.002(6) 0.000(5)
C4 0.050(6) 0.044(6) 0.057(7) -0.011(5) 0.003(5) 0.009(5)
C5 0.040(6) 0.056(7) 0.055(7) -0.001(5) 0.012(5) 0.009(6)
C6 0.063(7) 0.049(7) 0.055(7) 0.003(6) 0.009(6) 0.002(6)
C7 0.064(8) 0.060(8) 0.058(7) -0.018(6) 0.006(6) 0.004(6)
C8 0.056(8) 0.077(9) 0.092(11) -0.018(7) -0.004(7) 0.004(8)
C9 0.067(7) 0.062(7) 0.047(7) -0.006(6) 0.012(6) 0.004(6)
C10 0.058(7) 0.052(7) 0.051(7) -0.011(6) 0.000(5) 0.004(5)
C11 0.069(8) 0.039(6) 0.072(8) -0.009(6) -0.002(6) 0.001(6)
C12 0.047(6) 0.059(7) 0.060(8) 0.000(5) 0.002(5) 0.004(6)
C13 0.045(6) 0.055(7) 0.063(8) -0.009(5) -0.007(5) -0.007(6)
C14 0.060(7) 0.047(6) 0.063(8) 0.003(6) 0.001(6) -0.003(6)
C15 0.050(6) 0.065(8) 0.060(8) 0.000(6) -0.002(5) -0.007(6)
C16 0.052(7) 0.078(9) 0.077(9) -0.003(7) 0.001(6) -0.007(7)
C17 0.048(6) 0.063(7) 0.069(8) -0.002(6) 0.002(6) -0.010(6)
C18 0.055(7) 0.089(9) 0.051(7) -0.003(7) -0.011(6) -0.006(7)
C19 0.049(6) 0.073(8) 0.063(8) -0.002(6) 0.016(6) -0.001(6)
C20 0.059(7) 0.069(8) 0.055(7) 0.001(6) 0.025(6) -0.002(6)

loop_
_atom_type_symbol
_atom_type_description
_atom_type_scat_dispersion_real
_atom_type_scat_dispersion_imag
_atom_type_scat_source
C C 0.0033 0.0016 'International Tables Vol C Tables 4.2.6.8 and 6.1.1.4'
H H 0.0000 0.0000 'International Tables Vol C Tables 4.2.6.8 and 6.1.1.4'
N N 0.0061 0.0033 'International Tables Vol C Tables 4.2.6.8 and 6.1.1.4'
O O 0.0106 0.0060 'International Tables Vol C Tables 4.2.6.8 and 6.1.1.4'
Zn Zn 0.2839 1.4301 'International Tables Vol C Tables 4.2.6.8 and 6.1.1.4'
Cl Cl 0.1484 0.1585 'International Tables Vol C Tables 4.2.6.8 and 6.1.1.4'

loop_
_geom_angle_atom_site_label_1
_geom_angle_atom_site_label_2
_geom_angle_atom_site_label_3
_geom_angle
N3 Zn1 N2 80.2(3)
N3 Zn1 N1 79.8(3)
N2 Zn1 N1 148.0(3)
N3 Zn1 Cl1 106.6(3)
N2 Zn1 Cl1 104.6(3)
N1 Zn1 Cl1 104.9(2)
N3 Zn1 Cl2 141.0(3)
N2 Zn1 Cl2 93.9(3)
N1 Zn1 Cl2 86.1(3)
Cl1 Zn1 Cl2 112.09(14)
C1 N1 C17 115.2(9)
C1 N1 Zn1 112.6(7)
C17 N1 Zn1 107.9(6)
C1 N1 H1 106.9
C17 N1 H1 106.9
Zn1 N1 H1 106.9
C19 N2 C9 113.1(9)
C19 N2 Zn1 108.2(7)
C9 N2 Zn1 114.7(7)
C19 N2 H2 106.8
C9 N2 H2 106.8
Zn1 N2 H2 106.8
C20 N3 C18 116.3(9)
C20 N3 Zn1 110.7(7)
C18 N3 Zn1 109.8(7)
C20 N3 H3 106.5
C18 N3 H3 106.5
Zn1 N3 H3 106.5
C4 O1 C8 105.8(9)
C5 O2 C8 104.9(9)
C12 O3 C16 104.6(9)
C13 O4 C16 105.3(9)
H5A O5 H5B 108.5
N1 C1 C2 112.8(9)
N1 C1 H1A 109.0
C2 C1 H1A 109.0
N1 C1 H1B 109.0
C2 C1 H1B 109.0
H1A C1 H1B 107.8
C7 C2 C3 118.7(10)
C7 C2 C1 121.2(11)
C3 C2 C1 120.2(11)
C4 C3 C2 117.1(11)
C4 C3 H3A 121.5
C2 C3 H3A 121.5
C3 C4 O1 127.3(11)
C3 C4 C5 121.9(10)
O1 C4 C5 110.8(9)
C6 C5 C4 121.6(10)
C6 C5 O2 130.4(10)
C4 C5 O2 107.9(10)
C5 C6 C7 118.2(11)
C5 C6 H6 120.9
C7 C6 H6 120.9
C6 C7 C2 122.5(11)
C6 C7 H7 118.8
C2 C7 H7 118.8
O1 C8 O2 106.9(10)
O1 C8 H8A 110.3
O2 C8 H8A 110.3
O1 C8 H8B 110.3
O2 C8 H8B 110.3
H8A C8 H8B 108.6
N2 C9 C10 114.9(9)
N2 C9 H9A 108.5
C10 C9 H9A 108.5
N2 C9 H9B 108.5
C10 C9 H9B 108.5
H9A C9 H9B 107.5
C11 C10 C15 120.8(11)
C11 C10 C9 119.6(10)
C15 C10 C9 119.6(11)
C10 C11 C12 117.1(10)
C10 C11 H11 121.4
C12 C11 H11 121.4
C13 C12 O3 111.3(10)
C13 C12 C11 120.8(11)
O3 C12 C11 127.8(11)
C14 C13 C12 122.1(11)
C14 C13 O4 129.6(11)
C12 C13 O4 108.3(10)
C13 C14 C15 118.7(11)
C13 C14 H14 120.6
C15 C14 H14 120.6
C10 C15 C14 120.4(11)
C10 C15 H15 119.8
C14 C15 H15 119.8
O3 C16 O4 110.1(9)
O3 C16 H16A 109.6
O4 C16 H16A 109.6
O3 C16 H16B 109.6
O4 C16 H16B 109.6
H16A C16 H16B 108.1
C18 C17 N1 108.2(10)
C18 C17 H17A 110.1
N1 C17 H17A 110.1
C18 C17 H17B 110.1
N1 C17 H17B 110.1
H17A C17 H17B 108.4
N3 C18 C17 108.3(10)
N3 C18 H18A 110.0
C17 C18 H18A 110.0
N3 C18 H18B 110.0
C17 C18 H18B 110.0
H18A C18 H18B 108.4
N2 C19 C20 108.1(9)
N2 C19 H19A 110.1
C20 C19 H19A 110.1
N2 C19 H19B 110.1
C20 C19 H19B 110.1
H19A C19 H19B 108.4
N3 C20 C19 108.0(9)
N3 C20 H20A 110.1
C19 C20 H20A 110.1
N3 C20 H20B 110.1
C19 C20 H20B 110.1
H20A C20 H20B 108.4

loop_
_geom_bond_atom_site_label_1
_geom_bond_atom_site_label_2
_geom_bond_distance
_geom_bond_publ_flag
Zn1 Cl1 2.275(3) y
Zn1 Cl2 2.361(3) y
Zn1 N1 2.183(8) y
Zn1 N2 2.141(8) y
Zn1 N3 2.121(9) y
N1 C1 1.483(13) ?
N1 C17 1.481(14) ?
N1 H1 0.9100 ?
N2 C19 1.468(14) ?
N2 C9 1.497(14) ?
N2 H2 0.9100 ?
N3 C20 1.467(13) ?
N3 C18 1.487(13) ?
N3 H3 0.9100 ?
O1 C4 1.369(13) ?
O1 C8 1.400(15) ?
O2 C5 1.395(13) ?
O2 C8 1.444(16) ?
O3 C12 1.385(13) ?
O3 C16 1.404(15) ?
O4 C13 1.402(13) ?
O4 C16 1.415(15) ?
O5 H5A 0.8505 ?
O5 H5B 0.8504 ?
C1 C2 1.521(16) ?
C1 H1A 0.9700 ?
C1 H1B 0.9700 ?
C2 C7 1.378(17) ?
C2 C3 1.425(16) ?
C3 C4 1.363(15) ?
C3 H3A 0.9300 ?
C4 C5 1.371(15) ?
C5 C6 1.344(15) ?
C6 C7 1.363(16) ?
C6 H6 0.9300 ?
C7 H7 0.9300 ?
C8 H8A 0.9700 ?
C8 H8B 0.9700 ?
C9 C10 1.512(15) ?
C9 H9A 0.9700 ?
C9 H9B 0.9700 ?
C10 C11 1.381(16) ?
C10 C15 1.379(16) ?
C11 C12 1.392(16) ?
C11 H11 0.9300 ?
C12 C13 1.366(16) ?
C13 C14 1.332(16) ?
C14 C15 1.384(16) ?
C14 H14 0.9300 ?
C15 H15 0.9300 ?
C16 H16A 0.9700 ?
C16 H16B 0.9700 ?
C17 C18 1.482(17) ?
C17 H17A 0.9700 ?
C17 H17B 0.9700 ?
C18 H18A 0.9700 ?
C18 H18B 0.9700 ?
C19 C20 1.514(16) ?
C19 H19A 0.9700 ?
C19 H19B 0.9700 ?
C20 H20A 0.9700 ?
C20 H20B 0.9700 ?

loop_
_geom_hbond_atom_site_label_D
_geom_hbond_atom_site_label_H
_geom_hbond_atom_site_label_A
_geom_hbond_site_symmetry_A
_geom_hbond_distance_DH
_geom_hbond_distance_HA
_geom_hbond_distance_DA
_geom_hbond_angle_DHA
N1 H1 O2 3_666 0.91 2.37 3.216(12) 155
N2 H2 O5 . 0.91 2.19 3.03(2) 155
N3 H3 Cl1 4_576 0.91 2.58 3.459(9) 162
O5 H5A Cl2 . 0.85 2.25 3.10(2) 173
O5 H5B Cl2 4_566 0.85 2.20 3.05(2) 173
C8 H8B Cl2 2_655 0.97 2.74 3.713(14) 175
C15 H15 O5 . 0.93 2.56 3.35(2) 143
C20 H20B O5 4_566 0.97 2.50 3.44(2) 164

loop_
_geom_torsion_atom_site_label_1
_geom_torsion_atom_site_label_2
_geom_torsion_atom_site_label_3
_geom_torsion_atom_site_label_4
_geom_torsion
N3 Zn1 N1 C1 -143.6(8)
N2 Zn1 N1 C1 164.1(8)
Cl1 Zn1 N1 C1 -39.0(8)
Cl2 Zn1 N1 C1 72.9(8)
N3 Zn1 N1 C17 -15.4(7)
N2 Zn1 N1 C17 -67.7(10)
Cl1 Zn1 N1 C17 89.3(7)
Cl2 Zn1 N1 C17 -158.9(7)
N3 Zn1 N2 C19 19.0(7)
N1 Zn1 N2 C19 71.2(10)
Cl1 Zn1 N2 C19 -85.8(7)
Cl2 Zn1 N2 C19 160.1(7)
N3 Zn1 N2 C9 146.3(8)
N1 Zn1 N2 C9 -161.5(7)
Cl1 Zn1 N2 C9 41.5(8)
Cl2 Zn1 N2 C9 -72.5(7)
N2 Zn1 N3 C20 10.7(7)
N1 Zn1 N3 C20 -144.1(8)
Cl1 Zn1 N3 C20 113.2(7)
Cl2 Zn1 N3 C20 -73.4(8)
N2 Zn1 N3 C18 140.4(8)
N1 Zn1 N3 C18 -14.4(8)
Cl1 Zn1 N3 C18 -117.1(7)
Cl2 Zn1 N3 C18 56.2(9)
C17 N1 C1 C2 71.4(13)
Zn1 N1 C1 C2 -164.2(8)
N1 C1 C2 C7 86.2(14)
N1 C1 C2 C3 -93.9(13)
C7 C2 C3 C4 -0.7(17)
C1 C2 C3 C4 179.4(10)
C2 C3 C4 O1 178.0(11)
C2 C3 C4 C5 -0.8(17)
C8 O1 C4 C3 170.4(12)
C8 O1 C4 C5 -10.7(13)
C3 C4 C5 C6 1.9(18)
O1 C4 C5 C6 -177.1(10)
C3 C4 C5 O2 177.4(10)
O1 C4 C5 O2 -1.6(13)
C8 O2 C5 C6 -172.2(12)
C8 O2 C5 C4 12.8(12)
C4 C5 C6 C7 -1.3(17)
O2 C5 C6 C7 -175.6(11)
C5 C6 C7 C2 -0.3(18)
C3 C2 C7 C6 1.3(18)
C1 C2 C7 C6 -178.7(11)
C4 O1 C8 O2 18.4(13)
C5 O2 C8 O1 -19.4(13)
C19 N2 C9 C10 -59.0(13)
Zn1 N2 C9 C10 176.3(8)
N2 C9 C10 C11 101.8(13)
N2 C9 C10 C15 -76.2(14)
C15 C10 C11 C12 -2.1(18)
C9 C10 C11 C12 179.9(10)
C16 O3 C12 C13 4.1(14)
C16 O3 C12 C11 -176.9(13)
C10 C11 C12 C13 0.2(18)
C10 C11 C12 O3 -178.7(12)
O3 C12 C13 C14 180.0(11)
C11 C12 C13 C14 1(2)
O3 C12 C13 O4 -1.1(14)
C11 C12 C13 O4 179.8(11)
C16 O4 C13 C14 176.4(13)
C16 O4 C13 C12 -2.4(13)
C12 C13 C14 C15 -0.1(19)
O4 C13 C14 C15 -178.8(12)
C11 C10 C15 C14 3.0(19)
C9 C10 C15 C14 -179.1(11)
C13 C14 C15 C10 -1.8(18)
C12 O3 C16 O4 -5.6(14)
C13 O4 C16 O3 5.0(14)
C1 N1 C17 C18 169.6(10)
Zn1 N1 C17 C18 42.8(11)
C20 N3 C18 C17 169.0(10)
Zn1 N3 C18 C17 42.4(12)
N1 C17 C18 N3 -57.0(13)
C9 N2 C19 C20 -173.0(9)
Zn1 N2 C19 C20 -44.8(11)
C18 N3 C20 C19 -163.9(10)
Zn1 N3 C20 C19 -37.8(11)
N2 C19 C20 N3 55.1(13)
